data_4306557
loop_
_publ_author_name
'Stuart D. Robertson'
'Tristram Chivers'
'Heikki M. Tuononen'

_publ_contact_author_address
;
Department of Chemistry
University of Calgary, Calgary, Alberta 
T2N 1N4, Canada
;
_publ_contact_author_name 'Prof. T. Chivers'
_publ_section_title
;
Experimental and Theoretical Investigations of the Redox Behavior of the
Heterodichalcogenido Ligands [(EPiPr2)(TePiPr2)N]-(E = S, Se): Cyclic
Cations and Acyclic Dichalcogenide Dimers
;
_journal_name_full 'Inorganic Chemistry'
_journal_page_first 10634
_journal_page_last 10643
_journal_paper_doi 10.1021/ic801384c
_journal_volume 47
_journal_year 2008
_chemical_formula_moiety 'C12 H28 I N P2 S Te'
_chemical_formula_sum 'C12 H28 I N P2 S Te'
_chemical_formula_weight 534.85
_chemical_name_systematic
; 
 ? 
;
_space_group_IT_number 61
_symmetry_cell_setting orthorhombic
_symmetry_space_group_name_Hall '-P 2ac 2ab'
_symmetry_space_group_name_H-M 'P b c a'
_atom_sites_solution_hydrogens geom
_atom_sites_solution_primary direct
_atom_sites_solution_secondary difmap
_audit_creation_method SHELXL-97
_cell_angle_alpha 90.00
_cell_angle_beta 90.00
_cell_angle_gamma 90.00
_cell_formula_units_Z 8
_cell_length_a 8.7937(1)
_cell_length_b 19.0505(2)
_cell_length_c 22.7051(3)
_cell_measurement_temperature 173(2)
_cell_volume 3803.66(8)
_computing_cell_refinement 'Nonius DENZO'
_computing_data_collection 'Nonius COLLECT'
_computing_data_reduction 'Nonius DENZO'
_computing_molecular_graphics 'Bruker SHELXTL'
_computing_publication_material 'Bruker SHELXTL'
_computing_structure_refinement 'SHELXL-97 (Sheldrick, 1997)'
_computing_structure_solution 'SHELXS-97 (Sheldrick, 1990)'
_diffrn_ambient_temperature 173(2)
_diffrn_measured_fraction_theta_full 0.973
_diffrn_measured_fraction_theta_max 0.973
_diffrn_measurement_device_type 'nonius KappaCCD'
_diffrn_measurement_method 'phi\omega scans'
_diffrn_radiation_monochromator graphite
_diffrn_radiation_source 'fine-focus sealed tube'
_diffrn_radiation_type MoK\a
_diffrn_radiation_wavelength 0.71073
_diffrn_reflns_av_R_equivalents 0.0751
_diffrn_reflns_av_sigmaI/netI 0.0256
_diffrn_reflns_limit_h_max 10
_diffrn_reflns_limit_h_min -10
_diffrn_reflns_limit_k_max 22
_diffrn_reflns_limit_k_min -22
_diffrn_reflns_limit_l_max 27
_diffrn_reflns_limit_l_min -27
_diffrn_reflns_number 56248
_diffrn_reflns_theta_full 25.03
_diffrn_reflns_theta_max 25.03
_diffrn_reflns_theta_min 2.79
_exptl_absorpt_coefficient_mu 3.453
_exptl_absorpt_correction_T_max 0.498
_exptl_absorpt_correction_T_min 0.279
_exptl_absorpt_correction_type multi-scan
_exptl_absorpt_process_details
;
multi-scan from symmetry-related measurements 
 Sortav (Blessing 1995)
;
_exptl_crystal_colour orange
_exptl_crystal_density_diffrn 1.868
_exptl_crystal_density_method 'not measured'
_exptl_crystal_description prism
_exptl_crystal_F_000 2064
_exptl_crystal_size_max 0.40
_exptl_crystal_size_mid 0.30
_exptl_crystal_size_min 0.20
_refine_diff_density_max 0.492
_refine_diff_density_min -0.607
_refine_diff_density_rms 0.096
_refine_ls_extinction_method none
_refine_ls_goodness_of_fit_ref 1.255
_refine_ls_hydrogen_treatment constr
_refine_ls_matrix_type full
_refine_ls_number_parameters 171
_refine_ls_number_reflns 3267
_refine_ls_number_restraints 0
_refine_ls_restrained_S_all 1.255
_refine_ls_R_factor_all 0.0304
_refine_ls_R_factor_gt 0.0273
_refine_ls_shift/su_max 0.002
_refine_ls_shift/su_mean 0.000
_refine_ls_structure_factor_coef Fsqd
_refine_ls_weighting_details 'calc w=1/[\s^2^(Fo^2^)+(0.0193P)^2^+5.0763P] where P=(Fo^2^+2Fc^2^)/3'
_refine_ls_weighting_scheme calc
_refine_ls_wR_factor_gt 0.0644
_refine_ls_wR_factor_ref 0.0663
_reflns_number_gt 3033
_reflns_number_total 3267
_reflns_threshold_expression >2sigma(I)
_cod_data_source_file ic801384c_si_001_1.cif
_cod_data_source_block 2a
_cod_depositor_comments
;
The following automatic conversions were performed:
'_symmetry_cell_setting' value 'Orthorhombic' changed to 'orthorhombic'
according to '/home/saulius/struct/CIF-dictionaries/cif_core.dic'
dictionary named 'cif_core.dic' version 2.4.1 from 2010-06-29.

Automatic conversion script
Id: cif_fix_enum 1527 2010-12-29 10:47:43Z saulius 
;
_cod_database_code 4306557

loop_
_symmetry_equiv_pos_as_xyz
'x, y, z'
'-x+1/2, -y, z+1/2'
'-x, y+1/2, -z+1/2'
'x+1/2, -y+1/2, -z'
'-x, -y, -z'
'x-1/2, y, -z-1/2'
'x, -y-1/2, z-1/2'
'-x-1/2, y-1/2, z'

loop_
_atom_site_label
_atom_site_type_symbol
_atom_site_fract_x
_atom_site_fract_y
_atom_site_fract_z
_atom_site_U_iso_or_equiv
_atom_site_adp_type
_atom_site_occupancy
_atom_site_symmetry_multiplicity
_atom_site_calc_flag
_atom_site_refinement_flags
_atom_site_disorder_assembly
_atom_site_disorder_group
I1 I 0.20925(2) 0.029395(11) 0.372415(9) 0.02911(9) Uani 1 1 d . . .
Te1 Te 0.21222(2) 0.182400(11) 0.371977(8) 0.01990(9) Uani 1 1 d . . .
S1 S 0.19810(9) 0.32438(4) 0.37715(3) 0.02376(19) Uani 1 1 d . . .
P1 P -0.06373(8) 0.19152(4) 0.39729(3) 0.01620(16) Uani 1 1 d . . .
C10 C -0.0885(3) 0.17612(15) 0.47647(12) 0.0202(6) Uani 1 1 d . . .
H10A H -0.1940 0.1914 0.4866 0.024 Uiso 1 1 calc R . .
C11 C 0.0205(4) 0.22182(16) 0.51286(13) 0.0255(7) Uani 1 1 d . . .
H11A H -0.0106 0.2210 0.5543 0.038 Uiso 1 1 calc R . .
H11B H 0.0175 0.2702 0.4982 0.038 Uiso 1 1 calc R . .
H11C H 0.1242 0.2034 0.5093 0.038 Uiso 1 1 calc R . .
C12 C -0.0748(4) 0.09939(16) 0.49474(14) 0.0300(7) Uani 1 1 d . . .
H12A H -0.0937 0.0951 0.5371 0.045 Uiso 1 1 calc R . .
H12B H 0.0277 0.0823 0.4857 0.045 Uiso 1 1 calc R . .
H12C H -0.1498 0.0714 0.4731 0.045 Uiso 1 1 calc R . .
C20 C -0.1722(4) 0.12292(16) 0.35950(14) 0.0227(6) Uani 1 1 d . . .
H20A H -0.1349 0.0765 0.3742 0.027 Uiso 1 1 calc R . .
C21 C -0.1527(4) 0.12390(18) 0.29326(14) 0.0345(8) Uani 1 1 d . . .
H21A H -0.2066 0.0838 0.2760 0.052 Uiso 1 1 calc R . .
H21B H -0.0444 0.1209 0.2835 0.052 Uiso 1 1 calc R . .
H21C H -0.1947 0.1676 0.2774 0.052 Uiso 1 1 calc R . .
C22 C -0.3405(4) 0.1295(2) 0.37647(16) 0.0370(8) Uani 1 1 d . . .
H22A H -0.3995 0.0935 0.3558 0.056 Uiso 1 1 calc R . .
H22B H -0.3779 0.1761 0.3654 0.056 Uiso 1 1 calc R . .
H22C H -0.3516 0.1231 0.4191 0.056 Uiso 1 1 calc R . .
N1 N -0.1242(3) 0.26699(13) 0.37851(10) 0.0192(5) Uani 1 1 d . . .
P2 P -0.02757(8) 0.33492(4) 0.35978(3) 0.01707(16) Uani 1 1 d . . .
C30 C -0.0563(3) 0.35416(16) 0.28188(12) 0.0239(6) Uani 1 1 d . . .
H30A H -0.1685 0.3548 0.2747 0.029 Uiso 1 1 calc R . .
C31 C 0.0115(4) 0.29637(17) 0.24285(13) 0.0308(7) Uani 1 1 d . . .
H31A H -0.0060 0.3079 0.2013 0.046 Uiso 1 1 calc R . .
H31B H -0.0371 0.2514 0.2521 0.046 Uiso 1 1 calc R . .
H31C H 0.1211 0.2929 0.2502 0.046 Uiso 1 1 calc R . .
C32 C 0.0055(4) 0.42593(17) 0.26428(14) 0.0342(8) Uani 1 1 d . . .
H32A H -0.0101 0.4332 0.2220 0.051 Uiso 1 1 calc R . .
H32B H 0.1144 0.4282 0.2732 0.051 Uiso 1 1 calc R . .
H32C H -0.0481 0.4626 0.2864 0.051 Uiso 1 1 calc R . .
C40 C -0.0988(4) 0.41181(15) 0.39962(13) 0.0237(6) Uani 1 1 d . . .
H40A H -0.0406 0.4536 0.3855 0.028 Uiso 1 1 calc R . .
C41 C -0.2669(4) 0.42368(18) 0.38435(16) 0.0319(8) Uani 1 1 d . . .
H41A H -0.3077 0.4617 0.4088 0.048 Uiso 1 1 calc R . .
H41B H -0.3243 0.3805 0.3918 0.048 Uiso 1 1 calc R . .
H41C H -0.2760 0.4365 0.3427 0.048 Uiso 1 1 calc R . .
C42 C -0.0757(4) 0.40628(17) 0.46563(14) 0.0325(7) Uani 1 1 d . . .
H42A H -0.1104 0.4496 0.4846 0.049 Uiso 1 1 calc R . .
H42B H 0.0324 0.3991 0.4741 0.049 Uiso 1 1 calc R . .
H42C H -0.1343 0.3665 0.4809 0.049 Uiso 1 1 calc R . .

loop_
_atom_site_aniso_label
_atom_site_aniso_U_11
_atom_site_aniso_U_22
_atom_site_aniso_U_33
_atom_site_aniso_U_23
_atom_site_aniso_U_13
_atom_site_aniso_U_12
I1 0.03225(15) 0.01967(13) 0.03542(15) -0.00109(8) 0.00431(8) 0.00538(8)
Te1 0.01711(14) 0.02093(13) 0.02166(13) -0.00011(7) 0.00171(7) 0.00133(7)
S1 0.0194(4) 0.0197(4) 0.0322(5) 0.0007(3) -0.0051(3) -0.0022(3)
P1 0.0161(4) 0.0137(3) 0.0188(4) 0.0005(3) 0.0003(3) -0.0011(3)
C10 0.0196(15) 0.0211(15) 0.0199(14) 0.0001(11) 0.0044(12) 0.0011(11)
C11 0.0304(17) 0.0260(16) 0.0202(14) -0.0005(12) -0.0017(13) -0.0010(13)
C12 0.044(2) 0.0235(16) 0.0228(15) 0.0033(12) 0.0058(14) -0.0004(14)
C20 0.0233(15) 0.0161(14) 0.0288(15) -0.0013(12) -0.0032(13) -0.0041(12)
C21 0.044(2) 0.0311(17) 0.0282(17) -0.0050(14) -0.0086(15) -0.0124(16)
C22 0.0250(18) 0.0338(19) 0.052(2) -0.0064(15) -0.0018(15) -0.0099(16)
N1 0.0149(12) 0.0143(12) 0.0284(13) 0.0013(9) -0.0001(9) -0.0007(10)
P2 0.0175(4) 0.0141(3) 0.0196(3) 0.0017(3) -0.0007(3) -0.0017(3)
C30 0.0238(15) 0.0266(16) 0.0214(14) 0.0064(12) -0.0036(12) -0.0030(13)
C31 0.0408(19) 0.0331(17) 0.0187(15) 0.0012(13) 0.0008(13) -0.0085(15)
C32 0.047(2) 0.0288(18) 0.0269(16) 0.0105(13) 0.0035(15) -0.0002(15)
C40 0.0260(16) 0.0165(14) 0.0288(16) 0.0010(12) 0.0016(13) -0.0014(12)
C41 0.0282(18) 0.0248(18) 0.0428(19) 0.0028(15) 0.0017(15) 0.0100(14)
C42 0.042(2) 0.0255(16) 0.0302(17) -0.0051(13) 0.0013(15) 0.0030(15)

loop_
_atom_type_symbol
_atom_type_description
_atom_type_scat_dispersion_real
_atom_type_scat_dispersion_imag
_atom_type_scat_source
C C 0.0033 0.0016 'International Tables Vol C Tables 4.2.6.8 and 6.1.1.4'
H H 0.0000 0.0000 'International Tables Vol C Tables 4.2.6.8 and 6.1.1.4'
N N 0.0061 0.0033 'International Tables Vol C Tables 4.2.6.8 and 6.1.1.4'
P P 0.1023 0.0942 'International Tables Vol C Tables 4.2.6.8 and 6.1.1.4'
S S 0.1246 0.1234 'International Tables Vol C Tables 4.2.6.8 and 6.1.1.4'
Te Te -0.5308 1.6751 'International Tables Vol C Tables 4.2.6.8 and 6.1.1.4'
I I -0.4742 1.8119 'International Tables Vol C Tables 4.2.6.8 and 6.1.1.4'

loop_
_geom_angle_atom_site_label_1
_geom_angle_atom_site_label_2
_geom_angle_atom_site_label_3
_geom_angle
_geom_angle_site_symmetry_1
_geom_angle_site_symmetry_3
_geom_angle_publ_flag
P1 Te1 S1 82.89(2) . . ?
P1 Te1 I1 93.439(17) . . ?
S1 Te1 I1 175.871(19) . . ?
P2 S1 Te1 97.75(3) . . ?
N1 P1 C20 110.20(13) . . ?
N1 P1 C10 111.57(13) . . ?
C20 P1 C10 106.46(14) . . ?
N1 P1 Te1 109.00(9) . . ?
C20 P1 Te1 110.38(11) . . ?
C10 P1 Te1 109.23(10) . . ?
C12 C10 C11 110.4(3) . . ?
C12 C10 P1 114.3(2) . . ?
C11 C10 P1 111.3(2) . . ?
C21 C20 C22 110.9(3) . . ?
C21 C20 P1 113.4(2) . . ?
C22 C20 P1 109.0(2) . . ?
P1 N1 P2 128.50(16) . . ?
N1 P2 C30 110.21(13) . . ?
N1 P2 C40 109.44(14) . . ?
C30 P2 C40 105.71(14) . . ?
N1 P2 S1 112.68(10) . . ?
C30 P2 S1 110.06(11) . . ?
C40 P2 S1 108.49(11) . . ?
C32 C30 C31 110.7(3) . . ?
C32 C30 P2 112.7(2) . . ?
C31 C30 P2 111.2(2) . . ?
C42 C40 C41 111.3(3) . . ?
C42 C40 P2 112.8(2) . . ?
C41 C40 P2 109.6(2) . . ?

loop_
_geom_bond_atom_site_label_1
_geom_bond_atom_site_label_2
_geom_bond_distance
_geom_bond_site_symmetry_2
_geom_bond_publ_flag
I1 Te1 2.9150(6) . ?
Te1 P1 2.4998(9) . ?
Te1 S1 2.7101(9) . ?
S1 P2 2.0332(12) . ?
P1 N1 1.591(2) . ?
P1 C20 1.831(3) . ?
P1 C10 1.835(3) . ?
C10 C12 1.524(4) . ?
C10 C11 1.536(4) . ?
C20 C21 1.514(4) . ?
C20 C22 1.535(5) . ?
N1 P2 1.606(2) . ?
P2 C30 1.824(3) . ?
P2 C40 1.832(3) . ?
C30 C32 1.524(4) . ?
C30 C31 1.534(4) . ?
C40 C42 1.516(4) . ?
C40 C41 1.535(4) . ?
